data_7716088
loop_
_publ_author_name
'Depenbrock, Felix'
'Limpke, Thomas'
'Stammler, Anja'
'Oldengott, Jan'
'B&#xf6;gge, Hartmut'
'Glaser, Thorsten'

_publ_section_title
;
 Increasing the electron donation in a dinucleating ligand family:
 molecular and electronic structures in a series of
 Co<sup>II</sup>Co<sup>II</sup> complexes.
;
_journal_issue 22
_journal_name_full 'Dalton transactions (Cambridge, England : 2003)'
_journal_page_first 9554
_journal_page_last 9567
_journal_paper_doi 10.1039/d4dt00877d
_journal_volume 53
_journal_year 2024
_chemical_absolute_configuration ad
_chemical_formula_moiety 'C28 H46 Br2 Co2 N12, 2(Cl O4)'
_chemical_formula_sum 'C28 H46 Br2 Cl2 Co2 N12 O8'
_chemical_formula_weight 1027.35
_space_group_crystal_system orthorhombic
_space_group_IT_number 19
_space_group_name_Hall 'P 2ac 2ab'
_space_group_name_H-M_alt 'P 21 21 21'
_atom_sites_solution_hydrogens geom
_atom_sites_solution_primary dual
_atom_sites_solution_secondary difmap
_audit_creation_date 2021-09-13
_audit_creation_method
;
Olex2 1.3-alpha
(compiled 2020.11.12 svn.r5f609507 for OlexSys, GUI svn.r6272)
;
_audit_update_record
;
2024-03-18 deposited with the CCDC.	2024-05-16 downloaded from the CCDC.
;
_cell_angle_alpha 90
_cell_angle_beta 90
_cell_angle_gamma 90
_cell_formula_units_Z 4
_cell_length_a 12.4043(6)
_cell_length_b 13.0584(7)
_cell_length_c 24.6003(11)
_cell_measurement_reflns_used 9696
_cell_measurement_temperature 100(2)
_cell_measurement_theta_max 32.200
_cell_measurement_theta_min 2.265
_cell_volume 3984.8(3)
_computing_cell_refinement 'SAINT V8.40A (Bruker, 2019)'
_computing_data_collection 'APEX3 v2016.5-0 (Bruker AXS, 2016)'
_computing_data_reduction 'SAINT V8.40A (Bruker, 2019)'
_computing_molecular_graphics 'Olex2 1.3-alpha (Dolomanov et al., 2009)'
_computing_publication_material 'Olex2 1.3-alpha (Dolomanov et al., 2009)'
_computing_structure_refinement 'SHELXL 2018/3 (Sheldrick, 2015)'
_computing_structure_solution 'SHELXT 2018/1 (Sheldrick, 2015)'
_diffrn_ambient_temperature 100(2)
_diffrn_detector 'CCD area detector'
_diffrn_detector_area_resol_mean 7.9
_diffrn_detector_type 'Bruker APEX II area detector'
_diffrn_measured_fraction_theta_full 1.000
_diffrn_measured_fraction_theta_max 0.971
_diffrn_measurement_device '\k-geometry diffractometer'
_diffrn_measurement_device_type 'Bruker KAPPA APEX Duo'
_diffrn_measurement_method '\w and \f scans'
_diffrn_radiation_monochromator 'graphite monochromator'
_diffrn_radiation_probe x-ray
_diffrn_radiation_type MoK\a
_diffrn_radiation_wavelength 0.71073
_diffrn_reflns_av_R_equivalents 0.0319
_diffrn_reflns_av_unetI/netI 0.0129
_diffrn_reflns_Laue_measured_fraction_full 1.000
_diffrn_reflns_Laue_measured_fraction_max 0.971
_diffrn_reflns_limit_h_max 18
_diffrn_reflns_limit_h_min -18
_diffrn_reflns_limit_k_max 19
_diffrn_reflns_limit_k_min -19
_diffrn_reflns_limit_l_max 37
_diffrn_reflns_limit_l_min -32
_diffrn_reflns_number 246620
_diffrn_reflns_point_group_measured_fraction_full 1.000
_diffrn_reflns_point_group_measured_fraction_max 0.952
_diffrn_reflns_theta_full 25.242
_diffrn_reflns_theta_max 32.949
_diffrn_reflns_theta_min 1.766
_diffrn_source 'fine-focus sealed tube'
_diffrn_source_current 30.0
_diffrn_source_power 1.5
_diffrn_source_type 'Bruker KAPPA APEX Duo'
_diffrn_source_voltage 50.0
_diffrn_standards_decay_% 0
_diffrn_standards_interval_count 0
_diffrn_standards_interval_time 0
_diffrn_standards_number 0
_exptl_absorpt_coefficient_mu 3.034
_exptl_absorpt_correction_T_max 0.5657
_exptl_absorpt_correction_T_min 0.4753
_exptl_absorpt_correction_type multi-scan
_exptl_absorpt_process_details
;
SADABS-2016/2 (Bruker,2016/2) was used for absorption correction.
wR2(int) was 0.0604 before and 0.0410 after correction.
The Ratio of minimum to maximum transmission is 0.8402.
The \l/2 correction factor is Not present.
;
_exptl_crystal_colour violet
_exptl_crystal_colour_primary violet
_exptl_crystal_density_diffrn 1.712
_exptl_crystal_description column
_exptl_crystal_F_000 2080
_exptl_crystal_size_max 0.39
_exptl_crystal_size_mid 0.22
_exptl_crystal_size_min 0.18
_refine_diff_density_max 0.765
_refine_diff_density_min -0.392
_refine_diff_density_rms 0.064
_refine_ls_abs_structure_details
;
 Flack x determined using 5821 quotients [(I+)-(I-)]/[(I+)+(I-)]
 (Parsons, Flack and Wagner, Acta Cryst. B69 (2013) 249-259).
;
_refine_ls_abs_structure_Flack -0.0069(10)
_refine_ls_extinction_method none
_refine_ls_goodness_of_fit_ref 1.029
_refine_ls_hydrogen_treatment constr
_refine_ls_matrix_type full
_refine_ls_number_parameters 521
_refine_ls_number_reflns 14231
_refine_ls_number_restraints 21
_refine_ls_restrained_S_all 1.095
_refine_ls_R_factor_all 0.0231
_refine_ls_R_factor_gt 0.0211
_refine_ls_shift/su_max 0.001
_refine_ls_shift/su_mean 0.000
_refine_ls_structure_factor_coef Fsqd
_refine_ls_weighting_details 'w=1/[\s^2^(Fo^2^)+(0.0285P)^2^+1.6174P] where P=(Fo^2^+2Fc^2^)/3'
_refine_ls_weighting_scheme calc
_refine_ls_wR_factor_gt 0.0508
_refine_ls_wR_factor_ref 0.0515
_reflns_Friedel_coverage 0.793
_reflns_Friedel_fraction_full 1.000
_reflns_Friedel_fraction_max 0.930
_reflns_number_gt 13612
_reflns_number_total 14231
_reflns_threshold_expression 'I > 2\s(I)'
_cod_data_source_file d4dt00877d2.cif
_cod_data_source_block g2763
_cod_depositor_comments
;
The following automatic conversions were performed:

data item '_diffrn_radiation_probe' value 'X-ray' was changed to
'x-ray' in accordance with the
/home/data/users/saulius/crontab/automatic-downloads/rss-feeds/RSC/lib/dictionaries/cif_core.dic
dictionary named 'cif_core.dic' version 2.4.2 last updated on
2011-04-26.

Automatic conversion script
Id: cif_fix_values 8170 2020-07-09 18:12:32Z antanas 

 Adding full bibliography for 7716081--7716089.cif.
;
_cod_database_code 7716088
_shelx_shelxl_version_number 2018/3
_shelx_space_group_comment
;
The symmetry employed for this shelxl refinement is uniquely defined
by the following loop, which should always be used as a source of
symmetry information in preference to the above space-group names.
They are only intended as comments.
;
_shelx_estimated_absorpt_t_max 0.611
_shelx_estimated_absorpt_t_min 0.384
_olex2_refinement_description
;
1. Fixed Uiso
 At 1.2 times of:
  All C(H) groups, All C(H,H) groups
 At 1.5 times of:
  All C(H,H,H) groups
2. Restrained distances
 Cl2-O22B \\sim Cl2-O22 \\sim Cl2-O24B \\sim Cl2-O23 \\sim Cl2-O23B \\sim
Cl2-O24 \\sim Cl2-O21
 with sigma of 0.01
3. Others
 Sof(O22B)=Sof(O23B)=Sof(O24B)=1-FVAR(1)
 Sof(O22)=Sof(O23)=Sof(O24)=FVAR(1)
4.a Secondary CH2 refined with riding coordinates:
 C1(H1A,H1B), C2(H2A,H2B), C3(H3A,H3B), C5(H5A,H5B), C25(H25A,H25B), C41(H41A,
 H41B), C42(H42A,H42B), C43(H43A,H43B), C45(H45A,H45B), C65(H65A,H65B)
4.b Aromatic/amide H refined with riding coordinates:
 C8(H8), C9(H9), C28(H28), C29(H29), C48(H48), C49(H49), C68(H68), C69(H69)
4.c Idealised Me refined as rotating group:
 C4(H4A,H4B,H4C), C17(H17A,H17B,H17C), C37(H37A,H37B,H37C), C44(H44A,H44B,
 H44C), C57(H57A,H57B,H57C), C77(H77A,H77B,H77C)
;
_olex2_submission_special_instructions 'No special instructions were received'

loop_
_space_group_symop_operation_xyz
'x, y, z'
'-x+1/2, -y, z+1/2'
'-x, y+1/2, -z+1/2'
'x+1/2, -y+1/2, -z'

loop_
_atom_site_label
_atom_site_type_symbol
_atom_site_fract_x
_atom_site_fract_y
_atom_site_fract_z
_atom_site_U_iso_or_equiv
_atom_site_adp_type
_atom_site_occupancy
_atom_site_site_symmetry_order
_atom_site_calc_flag
_atom_site_refinement_flags_posn
_atom_site_refinement_flags_adp
_atom_site_refinement_flags_occupancy
_atom_site_disorder_assembly
_atom_site_disorder_group
Br1 Br 0.68596(2) 0.30358(2) 0.48491(2) 0.02002(4) Uani 1 1 d . . . . .
Br2 Br 0.52993(2) 0.25008(2) 0.20133(2) 0.02112(4) Uani 1 1 d . . . . .
Co1 Co 0.65730(2) 0.12336(2) 0.46268(2) 0.01272(5) Uani 1 1 d . . . . .
Co2 Co 0.62455(2) 0.36982(2) 0.26115(2) 0.01310(5) Uani 1 1 d . . . . .
N1 N 0.54912(12) 0.12494(13) 0.39651(6) 0.0141(3) Uani 1 1 d . . . . .
N2 N 0.63338(13) -0.05249(12) 0.45115(6) 0.0138(3) Uani 1 1 d . . . . .
N3 N 0.80876(13) 0.07085(12) 0.45543(7) 0.0151(3) Uani 1 1 d . . . . .
N4 N 0.59308(14) 0.07978(13) 0.53365(7) 0.0160(3) Uani 1 1 d . . . . .
N7 N 0.92874(14) -0.05197(13) 0.44557(7) 0.0162(3) Uani 1 1 d . . . . .
N27 N 0.57383(13) -0.03259(13) 0.59960(7) 0.0151(3) Uani 1 1 d . . . . .
N41 N 0.73303(13) 0.27142(13) 0.30198(7) 0.0160(3) Uani 1 1 d . . . . .
N42 N 0.70474(13) 0.48771(13) 0.31809(7) 0.0160(3) Uani 1 1 d . . . . .
N43 N 0.50052(13) 0.43210(13) 0.30209(7) 0.0156(3) Uani 1 1 d . . . . .
N44 N 0.70888(13) 0.45942(13) 0.20947(7) 0.0173(3) Uani 1 1 d . . . . .
N47 N 0.42803(14) 0.51896(14) 0.36914(7) 0.0184(3) Uani 1 1 d . . . . .
N67 N 0.80036(16) 0.59900(15) 0.18977(8) 0.0233(4) Uani 1 1 d . . . . .
C1 C 0.57712(15) 0.19995(15) 0.35327(8) 0.0161(3) Uani 1 1 d . . . . .
H1A H 0.582340 0.268954 0.369736 0.019 Uiso 1 1 calc R U . . .
H1B H 0.518051 0.201598 0.326225 0.019 Uiso 1 1 calc R U . . .
C2 C 0.53755(16) 0.02032(15) 0.37300(8) 0.0169(3) Uani 1 1 d . . . . .
H2A H 0.598541 0.006720 0.348071 0.020 Uiso 1 1 calc R U . . .
H2B H 0.470043 0.016714 0.351619 0.020 Uiso 1 1 calc R U . . .
C3 C 0.53533(16) -0.06108(15) 0.41715(8) 0.0167(3) Uani 1 1 d . . . . .
H3A H 0.470402 -0.052012 0.440058 0.020 Uiso 1 1 calc R U . . .
H3B H 0.532067 -0.129919 0.400378 0.020 Uiso 1 1 calc R U . . .
C4 C 0.44452(16) 0.15856(17) 0.42067(9) 0.0200(4) Uani 1 1 d . . . . .
H4A H 0.422950 0.110344 0.449195 0.030 Uiso 1 1 calc R U . . .
H4B H 0.389075 0.160332 0.392309 0.030 Uiso 1 1 calc R U . . .
H4C H 0.452882 0.227078 0.436371 0.030 Uiso 1 1 calc R U . . .
C5 C 0.73153(16) -0.09222(14) 0.42403(8) 0.0151(3) Uani 1 1 d . . . . .
H5A H 0.723170 -0.088925 0.384044 0.018 Uiso 1 1 calc R U . . .
H5B H 0.744182 -0.164407 0.434541 0.018 Uiso 1 1 calc R U . . .
C6 C 0.82373(15) -0.02699(14) 0.44175(8) 0.0142(3) Uani 1 1 d . . . . .
C8 C 0.98422(16) 0.03399(16) 0.46208(9) 0.0190(3) Uani 1 1 d . . . . .
H8 H 1.059652 0.039429 0.468106 0.023 Uiso 1 1 calc R U . . .
C9 C 0.90940(16) 0.10978(15) 0.46806(8) 0.0181(3) Uani 1 1 d . . . . .
H9 H 0.924038 0.178093 0.479098 0.022 Uiso 1 1 calc R U . . .
C17 C 0.97809(18) -0.14906(16) 0.43018(10) 0.0228(4) Uani 1 1 d . . . . .
H17A H 0.990738 -0.149902 0.390859 0.034 Uiso 1 1 calc R U . . .
H17B H 0.929824 -0.205499 0.440028 0.034 Uiso 1 1 calc R U . . .
H17C H 1.046882 -0.157029 0.449307 0.034 Uiso 1 1 calc R U . . .
C25 C 0.61801(17) -0.10052(14) 0.50540(8) 0.0164(3) Uani 1 1 d . . . . .
H25A H 0.684343 -0.137416 0.516215 0.020 Uiso 1 1 calc R U . . .
H25B H 0.558058 -0.150483 0.503855 0.020 Uiso 1 1 calc R U . . .
C26 C 0.59300(15) -0.01887(15) 0.54604(8) 0.0153(3) Uani 1 1 d . . . . .
C28 C 0.56024(16) 0.06368(16) 0.62236(8) 0.0172(3) Uani 1 1 d . . . . .
H28 H 0.545320 0.078704 0.659390 0.021 Uiso 1 1 calc R U . . .
C29 C 0.57241(16) 0.13207(16) 0.58145(8) 0.0177(3) Uani 1 1 d . . . . .
H29 H 0.567546 0.204362 0.585001 0.021 Uiso 1 1 calc R U . . .
C37 C 0.56523(19) -0.12960(17) 0.62856(8) 0.0219(4) Uani 1 1 d . . . . .
H37A H 0.492349 -0.157313 0.624065 0.033 Uiso 1 1 calc R U . . .
H37B H 0.579711 -0.118522 0.667279 0.033 Uiso 1 1 calc R U . . .
H37C H 0.617837 -0.178214 0.613815 0.033 Uiso 1 1 calc R U . . .
C41 C 0.68284(16) 0.17611(15) 0.32396(8) 0.0174(3) Uani 1 1 d . . . . .
H41A H 0.733404 0.142792 0.349585 0.021 Uiso 1 1 calc R U . . .
H41B H 0.668777 0.127817 0.293759 0.021 Uiso 1 1 calc R U . . .
C42 C 0.78857(16) 0.32649(16) 0.34707(9) 0.0194(4) Uani 1 1 d . . . . .
H42A H 0.858737 0.293053 0.354321 0.023 Uiso 1 1 calc R U . . .
H42B H 0.744362 0.321168 0.380460 0.023 Uiso 1 1 calc R U . . .
C43 C 0.80747(16) 0.43847(16) 0.33417(9) 0.0197(4) Uani 1 1 d . . . . .
H43A H 0.837428 0.473549 0.366485 0.024 Uiso 1 1 calc R U . . .
H43B H 0.860370 0.444577 0.304206 0.024 Uiso 1 1 calc R U . . .
C44 C 0.81323(17) 0.24103(17) 0.25988(9) 0.0229(4) Uani 1 1 d . . . . .
H44A H 0.775681 0.210452 0.228810 0.034 Uiso 1 1 calc R U . . .
H44B H 0.863550 0.191014 0.275312 0.034 Uiso 1 1 calc R U . . .
H44C H 0.853206 0.301638 0.247809 0.034 Uiso 1 1 calc R U . . .
C45 C 0.63285(16) 0.50985(16) 0.36466(8) 0.0183(3) Uani 1 1 d . . . . .
H45A H 0.640372 0.582208 0.376057 0.022 Uiso 1 1 calc R U . . .
H45B H 0.651072 0.465318 0.395910 0.022 Uiso 1 1 calc R U . . .
C46 C 0.52026(15) 0.48912(14) 0.34570(8) 0.0151(3) Uani 1 1 d . . . . .
C48 C 0.34434(17) 0.48079(19) 0.33828(10) 0.0242(4) Uani 1 1 d . . . . .
H48 H 0.269493 0.490352 0.344708 0.029 Uiso 1 1 calc R U . . .
C49 C 0.38968(15) 0.42678(16) 0.29683(9) 0.0200(4) Uani 1 1 d . . . . .
H49 H 0.351660 0.391465 0.269036 0.024 Uiso 1 1 calc R U . . .
C57 C 0.4160(2) 0.58642(18) 0.41609(9) 0.0244(4) Uani 1 1 d . . . . .
H57A H 0.487030 0.599806 0.432070 0.037 Uiso 1 1 calc R U . . .
H57B H 0.369618 0.553530 0.443184 0.037 Uiso 1 1 calc R U . . .
H57C H 0.383438 0.651217 0.404525 0.037 Uiso 1 1 calc R U . . .
C65 C 0.72452(17) 0.58105(16) 0.28580(9) 0.0194(4) Uani 1 1 d . . . . .
H65A H 0.787116 0.618993 0.300551 0.023 Uiso 1 1 calc R U . . .
H65B H 0.660634 0.626443 0.286917 0.023 Uiso 1 1 calc R U . . .
C66 C 0.74652(16) 0.54773(15) 0.22879(8) 0.0181(3) Uani 1 1 d . . . . .
C68 C 0.79669(19) 0.54041(19) 0.14341(10) 0.0255(4) Uani 1 1 d . . . . .
H68 H 0.827643 0.557055 0.109207 0.031 Uiso 1 1 calc R U . . .
C69 C 0.74048(18) 0.45426(17) 0.15570(9) 0.0210(4) Uani 1 1 d . . . . .
H69 H 0.725395 0.399590 0.131383 0.025 Uiso 1 1 calc R U . . .
C77 C 0.8555(2) 0.6973(2) 0.19534(12) 0.0360(6) Uani 1 1 d . . . . .
H77A H 0.819058 0.748767 0.172913 0.054 Uiso 1 1 calc R U . . .
H77B H 0.930503 0.690243 0.183356 0.054 Uiso 1 1 calc R U . . .
H77C H 0.854021 0.718889 0.233490 0.054 Uiso 1 1 calc R U . . .
Cl1 Cl 0.72498(4) 0.36571(3) -0.00815(2) 0.01702(8) Uani 1 1 d . . . . .
O11 O 0.68133(16) 0.28033(12) 0.02198(8) 0.0303(4) Uani 1 1 d . . . . .
O12 O 0.73936(19) 0.45116(15) 0.02785(8) 0.0382(5) Uani 1 1 d . . . . .
O13 O 0.65284(17) 0.39114(18) -0.05111(9) 0.0426(5) Uani 1 1 d . . . . .
O14 O 0.82834(14) 0.33710(14) -0.03043(8) 0.0286(4) Uani 1 1 d . . . . .
Cl2 Cl 0.91474(5) -0.04642(5) 0.28533(2) 0.03023(12) Uani 1 1 d D . . . .
O21 O 0.9200(2) 0.01961(18) 0.33124(8) 0.0428(5) Uani 1 1 d D . . . .
O22 O 0.9969(4) 0.0064(5) 0.24973(18) 0.0636(18) Uani 0.582(7) 1 d D . P A 1
O22B O 1.0029(5) -0.0926(8) 0.2646(3) 0.076(3) Uani 0.418(7) 1 d D . P A 2
O23 O 0.9639(5) -0.1431(4) 0.2967(2) 0.0661(18) Uani 0.582(7) 1 d D . P A 1
O23B O 0.8393(7) -0.1289(5) 0.3059(2) 0.068(3) Uani 0.418(7) 1 d D . P A 2
O24 O 0.8210(4) -0.0467(6) 0.2574(4) 0.089(3) Uani 0.582(7) 1 d D . P A 1
O24B O 0.8471(6) -0.0030(5) 0.2423(2) 0.0462(17) Uani 0.418(7) 1 d D . P A 2

loop_
_atom_site_aniso_label
_atom_site_aniso_U_11
_atom_site_aniso_U_22
_atom_site_aniso_U_33
_atom_site_aniso_U_23
_atom_site_aniso_U_13
_atom_site_aniso_U_12
Br1 0.02726(9) 0.01212(7) 0.02069(9) -0.00357(7) 0.00186(7) -0.00060(7)
Br2 0.02678(9) 0.01948(9) 0.01708(8) -0.00269(7) -0.00229(7) -0.00427(8)
Co1 0.01512(10) 0.01142(10) 0.01162(10) -0.00105(8) 0.00052(8) -0.00055(8)
Co2 0.01221(10) 0.01374(10) 0.01334(10) 0.00063(9) 0.00041(8) 0.00024(8)
N1 0.0142(6) 0.0143(7) 0.0139(7) 0.0005(5) 0.0013(5) -0.0001(5)
N2 0.0156(7) 0.0134(6) 0.0123(6) -0.0003(5) -0.0008(5) -0.0020(5)
N3 0.0159(7) 0.0130(6) 0.0162(7) -0.0021(5) 0.0005(6) -0.0020(5)
N4 0.0196(7) 0.0144(7) 0.0140(7) -0.0020(5) 0.0022(6) -0.0003(6)
N7 0.0159(7) 0.0153(7) 0.0174(7) -0.0007(6) 0.0017(6) 0.0007(6)
N27 0.0150(7) 0.0168(7) 0.0135(7) -0.0001(5) -0.0016(5) -0.0027(5)
N41 0.0142(7) 0.0177(7) 0.0161(7) 0.0030(6) 0.0024(6) 0.0018(5)
N42 0.0121(7) 0.0179(7) 0.0180(7) 0.0005(6) -0.0004(5) 0.0002(5)
N43 0.0118(6) 0.0170(7) 0.0180(7) -0.0020(6) -0.0008(6) 0.0005(5)
N44 0.0161(7) 0.0191(7) 0.0168(7) 0.0035(6) 0.0023(6) 0.0008(6)
N47 0.0172(7) 0.0202(8) 0.0179(8) -0.0005(6) 0.0027(6) 0.0006(6)
N67 0.0224(8) 0.0204(8) 0.0271(9) 0.0058(7) 0.0056(7) -0.0022(6)
C1 0.0158(8) 0.0168(8) 0.0155(8) 0.0031(6) 0.0012(6) 0.0024(7)
C2 0.0182(8) 0.0168(8) 0.0157(8) -0.0012(6) -0.0029(7) -0.0018(7)
C3 0.0171(8) 0.0153(8) 0.0178(8) -0.0009(6) -0.0022(7) -0.0054(6)
C4 0.0161(8) 0.0231(9) 0.0209(9) 0.0005(7) 0.0031(7) 0.0015(7)
C5 0.0175(8) 0.0121(7) 0.0155(8) -0.0033(6) 0.0008(6) -0.0007(6)
C6 0.0156(8) 0.0139(7) 0.0133(7) -0.0009(6) 0.0015(6) -0.0004(6)
C8 0.0164(8) 0.0207(9) 0.0200(9) -0.0003(7) 0.0003(7) -0.0043(7)
C9 0.0176(8) 0.0170(8) 0.0195(8) -0.0024(7) 0.0009(7) -0.0053(6)
C17 0.0213(9) 0.0177(9) 0.0294(10) 0.0005(7) 0.0028(8) 0.0054(7)
C25 0.0226(8) 0.0134(7) 0.0132(8) 0.0000(6) 0.0008(6) -0.0016(6)
C26 0.0155(7) 0.0167(8) 0.0137(8) -0.0008(6) -0.0001(6) -0.0014(6)
C28 0.0162(8) 0.0215(9) 0.0139(8) -0.0027(6) 0.0006(6) -0.0007(6)
C29 0.0209(8) 0.0180(8) 0.0142(8) -0.0026(7) 0.0022(6) 0.0018(7)
C37 0.0308(10) 0.0185(9) 0.0164(8) 0.0040(7) -0.0011(7) -0.0046(8)
C41 0.0177(8) 0.0165(8) 0.0180(8) 0.0040(6) 0.0029(7) 0.0025(6)
C42 0.0146(8) 0.0234(9) 0.0201(9) 0.0035(7) -0.0027(7) 0.0013(7)
C43 0.0126(7) 0.0230(9) 0.0237(9) 0.0006(7) -0.0030(7) -0.0001(7)
C44 0.0194(8) 0.0247(9) 0.0247(9) 0.0045(8) 0.0080(8) 0.0066(8)
C45 0.0148(8) 0.0230(9) 0.0170(8) -0.0036(7) -0.0022(7) -0.0002(7)
C46 0.0142(7) 0.0148(8) 0.0162(8) 0.0004(6) 0.0007(6) 0.0015(6)
C48 0.0137(8) 0.0298(11) 0.0290(11) -0.0053(8) 0.0022(8) 0.0007(8)
C49 0.0120(8) 0.0230(9) 0.0250(9) -0.0054(8) -0.0017(7) -0.0011(7)
C57 0.0283(10) 0.0266(10) 0.0182(9) -0.0031(8) 0.0052(8) 0.0048(8)
C65 0.0189(8) 0.0165(8) 0.0227(9) 0.0002(7) 0.0006(7) -0.0013(7)
C66 0.0151(8) 0.0170(8) 0.0220(9) 0.0033(7) 0.0026(7) -0.0001(6)
C68 0.0251(10) 0.0279(11) 0.0235(10) 0.0071(8) 0.0079(8) 0.0017(8)
C69 0.0214(9) 0.0226(9) 0.0189(9) 0.0032(7) 0.0039(7) 0.0034(7)
C77 0.0402(14) 0.0260(11) 0.0417(14) 0.0058(11) 0.0098(11) -0.0120(10)
Cl1 0.01816(18) 0.01399(17) 0.01892(19) 0.00051(15) 0.00325(15) -0.00143(15)
O11 0.0353(9) 0.0198(7) 0.0358(9) 0.0064(6) 0.0155(8) -0.0053(6)
O12 0.0534(12) 0.0255(8) 0.0356(10) -0.0130(7) 0.0087(9) -0.0074(8)
O13 0.0306(9) 0.0529(13) 0.0444(12) 0.0172(10) -0.0175(8) -0.0042(9)
O14 0.0214(7) 0.0299(8) 0.0345(9) 0.0061(7) 0.0094(7) 0.0034(6)
Cl2 0.0344(3) 0.0376(3) 0.0187(2) -0.0011(2) -0.0004(2) 0.0124(2)
O21 0.0607(14) 0.0426(11) 0.0250(9) -0.0045(8) 0.0004(9) 0.0168(11)
O22 0.049(2) 0.107(5) 0.034(2) -0.021(2) 0.0221(18) -0.021(3)
O22B 0.039(3) 0.123(8) 0.065(5) -0.025(5) 0.004(3) 0.045(4)
O23 0.097(4) 0.053(3) 0.048(3) -0.017(2) -0.015(3) 0.041(3)
O23B 0.117(7) 0.054(4) 0.034(3) -0.004(3) 0.026(3) -0.043(4)
O24 0.030(2) 0.088(5) 0.148(7) -0.006(5) -0.050(3) -0.010(3)
O24B 0.057(4) 0.048(4) 0.033(3) -0.014(2) -0.022(3) 0.014(3)

loop_
_atom_type_symbol
_atom_type_description
_atom_type_scat_dispersion_real
_atom_type_scat_dispersion_imag
_atom_type_scat_source
C C 0.0033 0.0016 'International Tables Vol C Tables 4.2.6.8 and 6.1.1.4'
H H 0.0000 0.0000 'International Tables Vol C Tables 4.2.6.8 and 6.1.1.4'
Br Br -0.2901 2.4595 'International Tables Vol C Tables 4.2.6.8 and 6.1.1.4'
Cl Cl 0.1484 0.1585 'International Tables Vol C Tables 4.2.6.8 and 6.1.1.4'
Co Co 0.3494 0.9721 'International Tables Vol C Tables 4.2.6.8 and 6.1.1.4'
N N 0.0061 0.0033 'International Tables Vol C Tables 4.2.6.8 and 6.1.1.4'
O O 0.0106 0.0060 'International Tables Vol C Tables 4.2.6.8 and 6.1.1.4'

loop_
_exptl_crystal_face_index_h
_exptl_crystal_face_index_k
_exptl_crystal_face_index_l
_exptl_crystal_face_perp_dist
1.00 1.00 1.00 0.1190
-1.00 -1.00 -1.00 0.0920
0.00 -1.00 -1.00 0.0730
2.00 0.00 1.00 0.1120
-2.00 0.00 -1.00 0.0990
0.00 1.00 -2.00 0.1480
0.00 -1.00 2.00 0.1880
0.00 0.00 -1.00 0.1370
2.00 1.00 -2.00 0.1410
2.00 1.00 0.00 0.1020
-1.00 2.00 2.00 0.0620
-2.00 1.00 -1.00 0.0940
2.00 -1.00 1.00 0.1410
-2.00 0.00 3.00 0.1070
1.00 0.00 3.00 0.1770
0.00 -3.00 1.00 0.1000

loop_
_geom_angle_atom_site_label_1
_geom_angle_atom_site_label_2
_geom_angle_atom_site_label_3
_geom_angle
_geom_angle_site_symmetry_1
_geom_angle_site_symmetry_3
_geom_angle_publ_flag
N1 Co1 Br1 104.83(5) . . ?
N1 Co1 N2 80.50(6) . . ?
N2 Co1 Br1 173.93(4) . . ?
N3 Co1 Br1 102.29(5) . . ?
N3 Co1 N1 122.00(6) . . ?
N3 Co1 N2 76.82(6) . . ?
N4 Co1 Br1 97.85(5) . . ?
N4 Co1 N1 115.00(7) . . ?
N4 Co1 N2 77.03(6) . . ?
N4 Co1 N3 110.66(7) . . ?
N41 Co2 Br2 101.69(5) . . ?
N41 Co2 N42 80.95(6) . . ?
N42 Co2 Br2 176.76(4) . . ?
N43 Co2 Br2 101.11(5) . . ?
N43 Co2 N41 119.66(7) . . ?
N43 Co2 N42 75.87(6) . . ?
N43 Co2 N44 118.50(7) . . ?
N44 Co2 Br2 103.89(5) . . ?
N44 Co2 N41 108.75(7) . . ?
N44 Co2 N42 76.84(7) . . ?
C1 N1 Co1 114.19(12) . . ?
C1 N1 C2 110.41(15) . . ?
C1 N1 C4 107.10(15) . . ?
C2 N1 Co1 110.59(12) . . ?
C2 N1 C4 109.89(15) . . ?
C4 N1 Co1 104.39(12) . . ?
C3 N2 Co1 104.35(11) . . ?
C3 N2 C5 113.21(15) . . ?
C3 N2 C25 111.70(15) . . ?
C5 N2 Co1 107.15(11) . . ?
C5 N2 C25 111.21(15) . . ?
C25 N2 Co1 108.81(11) . . ?
C6 N3 Co1 118.66(13) . . ?
C6 N3 C9 106.44(16) . . ?
C9 N3 Co1 134.34(13) . . ?
C26 N4 Co1 118.55(13) . . ?
C26 N4 C29 106.51(17) . . ?
C29 N4 Co1 132.43(14) . . ?
C6 N7 C8 107.84(17) . . ?
C6 N7 C17 126.80(18) . . ?
C8 N7 C17 125.12(17) . . ?
C26 N27 C28 107.16(17) . . ?
C26 N27 C37 127.23(17) . . ?
C28 N27 C37 125.58(17) . . ?
C41 N41 Co2 114.41(12) . . ?
C42 N41 Co2 110.76(12) . . ?
C42 N41 C41 108.99(15) . . ?
C44 N41 Co2 104.86(12) . . ?
C44 N41 C41 107.95(16) . . ?
C44 N41 C42 109.71(16) . . ?
C43 N42 Co2 104.08(12) . . ?
C45 N42 Co2 109.91(12) . . ?
C45 N42 C43 113.35(16) . . ?
C65 N42 Co2 107.23(12) . . ?
C65 N42 C43 111.06(16) . . ?
C65 N42 C45 110.83(16) . . ?
C46 N43 Co2 119.35(13) . . ?
C46 N43 C49 106.68(16) . . ?
C49 N43 Co2 133.92(14) . . ?
C66 N44 Co2 117.30(14) . . ?
C66 N44 C69 106.53(17) . . ?
C69 N44 Co2 136.18(15) . . ?
C46 N47 C48 107.50(17) . . ?
C46 N47 C57 127.10(18) . . ?
C48 N47 C57 125.22(18) . . ?
C66 N67 C68 107.35(18) . . ?
C66 N67 C77 127.0(2) . . ?
C68 N67 C77 125.6(2) . . ?
N1 C1 H1A 108.8 . . ?
N1 C1 H1B 108.8 . . ?
N1 C1 C41 113.80(15) . . ?
H1A C1 H1B 107.7 . . ?
C41 C1 H1A 108.8 . . ?
C41 C1 H1B 108.8 . . ?
N1 C2 H2A 109.3 . . ?
N1 C2 H2B 109.3 . . ?
N1 C2 C3 111.44(15) . . ?
H2A C2 H2B 108.0 . . ?
C3 C2 H2A 109.3 . . ?
C3 C2 H2B 109.3 . . ?
N2 C3 C2 109.62(15) . . ?
N2 C3 H3A 109.7 . . ?
N2 C3 H3B 109.7 . . ?
C2 C3 H3A 109.7 . . ?
C2 C3 H3B 109.7 . . ?
H3A C3 H3B 108.2 . . ?
N1 C4 H4A 109.5 . . ?
N1 C4 H4B 109.5 . . ?
N1 C4 H4C 109.5 . . ?
H4A C4 H4B 109.5 . . ?
H4A C4 H4C 109.5 . . ?
H4B C4 H4C 109.5 . . ?
N2 C5 H5A 110.2 . . ?
N2 C5 H5B 110.2 . . ?
N2 C5 C6 107.37(15) . . ?
H5A C5 H5B 108.5 . . ?
C6 C5 H5A 110.2 . . ?
C6 C5 H5B 110.2 . . ?
N3 C6 N7 110.44(17) . . ?
N3 C6 C5 120.93(17) . . ?
N7 C6 C5 128.61(17) . . ?
N7 C8 H8 126.8 . . ?
C9 C8 N7 106.44(17) . . ?
C9 C8 H8 126.8 . . ?
N3 C9 H9 125.6 . . ?
C8 C9 N3 108.84(17) . . ?
C8 C9 H9 125.6 . . ?
N7 C17 H17A 109.5 . . ?
N7 C17 H17B 109.5 . . ?
N7 C17 H17C 109.5 . . ?
H17A C17 H17B 109.5 . . ?
H17A C17 H17C 109.5 . . ?
H17B C17 H17C 109.5 . . ?
N2 C25 H25A 109.9 . . ?
N2 C25 H25B 109.9 . . ?
N2 C25 C26 109.04(15) . . ?
H25A C25 H25B 108.3 . . ?
C26 C25 H25A 109.9 . . ?
C26 C25 H25B 109.9 . . ?
N4 C26 N27 110.72(17) . . ?
N4 C26 C25 122.69(17) . . ?
N27 C26 C25 126.48(17) . . ?
N27 C28 H28 126.7 . . ?
C29 C28 N27 106.52(17) . . ?
C29 C28 H28 126.7 . . ?
N4 C29 H29 125.5 . . ?
C28 C29 N4 109.08(18) . . ?
C28 C29 H29 125.5 . . ?
N27 C37 H37A 109.5 . . ?
N27 C37 H37B 109.5 . . ?
N27 C37 H37C 109.5 . . ?
H37A C37 H37B 109.5 . . ?
H37A C37 H37C 109.5 . . ?
H37B C37 H37C 109.5 . . ?
N41 C41 C1 111.03(15) . . ?
N41 C41 H41A 109.4 . . ?
N41 C41 H41B 109.4 . . ?
C1 C41 H41A 109.4 . . ?
C1 C41 H41B 109.4 . . ?
H41A C41 H41B 108.0 . . ?
N41 C42 H42A 109.1 . . ?
N41 C42 H42B 109.1 . . ?
N41 C42 C43 112.42(17) . . ?
H42A C42 H42B 107.9 . . ?
C43 C42 H42A 109.1 . . ?
C43 C42 H42B 109.1 . . ?
N42 C43 C42 109.99(16) . . ?
N42 C43 H43A 109.7 . . ?
N42 C43 H43B 109.7 . . ?
C42 C43 H43A 109.7 . . ?
C42 C43 H43B 109.7 . . ?
H43A C43 H43B 108.2 . . ?
N41 C44 H44A 109.5 . . ?
N41 C44 H44B 109.5 . . ?
N41 C44 H44C 109.5 . . ?
H44A C44 H44B 109.5 . . ?
H44A C44 H44C 109.5 . . ?
H44B C44 H44C 109.5 . . ?
N42 C45 H45A 110.4 . . ?
N42 C45 H45B 110.4 . . ?
N42 C45 C46 106.59(16) . . ?
H45A C45 H45B 108.6 . . ?
C46 C45 H45A 110.4 . . ?
C46 C45 H45B 110.4 . . ?
N43 C46 N47 110.70(17) . . ?
N43 C46 C45 121.66(17) . . ?
N47 C46 C45 127.60(17) . . ?
N47 C48 H48 126.6 . . ?
C49 C48 N47 106.77(18) . . ?
C49 C48 H48 126.6 . . ?
N43 C49 H49 125.8 . . ?
C48 C49 N43 108.34(18) . . ?
C48 C49 H49 125.8 . . ?
N47 C57 H57A 109.5 . . ?
N47 C57 H57B 109.5 . . ?
N47 C57 H57C 109.5 . . ?
H57A C57 H57B 109.5 . . ?
H57A C57 H57C 109.5 . . ?
H57B C57 H57C 109.5 . . ?
N42 C65 H65A 110.3 . . ?
N42 C65 H65B 110.3 . . ?
N42 C65 C66 107.17(16) . . ?
H65A C65 H65B 108.5 . . ?
C66 C65 H65A 110.3 . . ?
C66 C65 H65B 110.3 . . ?
N44 C66 N67 110.47(19) . . ?
N44 C66 C65 121.55(18) . . ?
N67 C66 C65 127.93(19) . . ?
N67 C68 H68 126.5 . . ?
C69 C68 N67 107.07(19) . . ?
C69 C68 H68 126.5 . . ?
N44 C69 H69 125.7 . . ?
C68 C69 N44 108.6(2) . . ?
C68 C69 H69 125.7 . . ?
N67 C77 H77A 109.5 . . ?
N67 C77 H77B 109.5 . . ?
N67 C77 H77C 109.5 . . ?
H77A C77 H77B 109.5 . . ?
H77A C77 H77C 109.5 . . ?
H77B C77 H77C 109.5 . . ?
O12 Cl1 O11 109.27(11) . . ?
O12 Cl1 O14 108.97(12) . . ?
O13 Cl1 O11 108.99(13) . . ?
O13 Cl1 O12 110.76(14) . . ?
O13 Cl1 O14 109.68(13) . . ?
O14 Cl1 O11 109.15(10) . . ?
O21 Cl2 O22 98.8(2) . . ?
O21 Cl2 O23 111.2(2) . . ?
O21 Cl2 O23B 101.2(2) . . ?
O21 Cl2 O24B 111.4(3) . . ?
O22B Cl2 O21 122.3(4) . . ?
O22B Cl2 O23B 108.0(6) . . ?
O22B Cl2 O24B 111.4(5) . . ?
O23 Cl2 O22 103.2(4) . . ?
O24 Cl2 O21 116.4(4) . . ?
O24 Cl2 O22 106.7(5) . . ?
O24 Cl2 O23 117.6(4) . . ?
O24B Cl2 O23B 99.4(5) . . ?

loop_
_geom_bond_atom_site_label_1
_geom_bond_atom_site_label_2
_geom_bond_distance
_geom_bond_site_symmetry_2
_geom_bond_publ_flag
Br1 Co1 2.4421(3) . ?
Br2 Co2 2.4471(3) . ?
Co1 N1 2.1097(16) . ?
Co1 N2 2.3327(16) . ?
Co1 N3 2.0080(17) . ?
Co1 N4 2.0015(17) . ?
Co2 N41 2.1145(16) . ?
Co2 N42 2.3069(17) . ?
Co2 N43 2.0107(16) . ?
Co2 N44 2.0198(17) . ?
N1 C1 1.487(2) . ?
N1 C2 1.491(3) . ?
N1 C4 1.493(2) . ?
N2 C3 1.480(2) . ?
N2 C5 1.482(2) . ?
N2 C25 1.487(2) . ?
N3 C6 1.334(2) . ?
N3 C9 1.383(2) . ?
N4 C26 1.324(3) . ?
N4 C29 1.384(2) . ?
N7 C6 1.346(2) . ?
N7 C8 1.378(3) . ?
N7 C17 1.458(3) . ?
N27 C26 1.351(2) . ?
N27 C28 1.386(3) . ?
N27 C37 1.457(3) . ?
N41 C41 1.493(3) . ?
N41 C42 1.491(3) . ?
N41 C44 1.490(3) . ?
N42 C43 1.481(3) . ?
N42 C45 1.480(3) . ?
N42 C65 1.475(3) . ?
N43 C46 1.329(2) . ?
N43 C49 1.383(2) . ?
N44 C66 1.332(3) . ?
N44 C69 1.381(3) . ?
N47 C46 1.339(2) . ?
N47 C48 1.379(3) . ?
N47 C57 1.460(3) . ?
N67 C66 1.347(3) . ?
N67 C68 1.374(3) . ?
N67 C77 1.461(3) . ?
C1 H1A 0.9900 . ?
C1 H1B 0.9900 . ?
C1 C41 1.529(3) . ?
C2 H2A 0.9900 . ?
C2 H2B 0.9900 . ?
C2 C3 1.520(3) . ?
C3 H3A 0.9900 . ?
C3 H3B 0.9900 . ?
C4 H4A 0.9800 . ?
C4 H4B 0.9800 . ?
C4 H4C 0.9800 . ?
C5 H5A 0.9900 . ?
C5 H5B 0.9900 . ?
C5 C6 1.491(3) . ?
C8 H8 0.9500 . ?
C8 C9 1.365(3) . ?
C9 H9 0.9500 . ?
C17 H17A 0.9800 . ?
C17 H17B 0.9800 . ?
C17 H17C 0.9800 . ?
C25 H25A 0.9900 . ?
C25 H25B 0.9900 . ?
C25 C26 1.494(3) . ?
C28 H28 0.9500 . ?
C28 C29 1.354(3) . ?
C29 H29 0.9500 . ?
C37 H37A 0.9800 . ?
C37 H37B 0.9800 . ?
C37 H37C 0.9800 . ?
C41 H41A 0.9900 . ?
C41 H41B 0.9900 . ?
C42 H42A 0.9900 . ?
C42 H42B 0.9900 . ?
C42 C43 1.515(3) . ?
C43 H43A 0.9900 . ?
C43 H43B 0.9900 . ?
C44 H44A 0.9800 . ?
C44 H44B 0.9800 . ?
C44 H44C 0.9800 . ?
C45 H45A 0.9900 . ?
C45 H45B 0.9900 . ?
C45 C46 1.497(3) . ?
C48 H48 0.9500 . ?
C48 C49 1.362(3) . ?
C49 H49 0.9500 . ?
C57 H57A 0.9800 . ?
C57 H57B 0.9800 . ?
C57 H57C 0.9800 . ?
C65 H65A 0.9900 . ?
C65 H65B 0.9900 . ?
C65 C66 1.494(3) . ?
C68 H68 0.9500 . ?
C68 C69 1.358(3) . ?
C69 H69 0.9500 . ?
C77 H77A 0.9800 . ?
C77 H77B 0.9800 . ?
C77 H77C 0.9800 . ?
Cl1 O11 1.4442(16) . ?
Cl1 O12 1.4356(19) . ?
Cl1 O13 1.4241(19) . ?
Cl1 O14 1.4435(17) . ?
Cl2 O21 1.422(2) . ?
Cl2 O22 1.510(4) . ?
Cl2 O22B 1.349(5) . ?
Cl2 O23 1.429(4) . ?
Cl2 O23B 1.514(5) . ?
Cl2 O24 1.351(5) . ?
Cl2 O24B 1.465(5) . ?

loop_
_geom_torsion_atom_site_label_1
_geom_torsion_atom_site_label_2
_geom_torsion_atom_site_label_3
_geom_torsion_atom_site_label_4
_geom_torsion
_geom_torsion_site_symmetry_1
_geom_torsion_site_symmetry_2
_geom_torsion_site_symmetry_3
_geom_torsion_site_symmetry_4
_geom_torsion_publ_flag
Co1 N1 C1 C41 65.28(19) . . . . ?
Co1 N1 C2 C3 39.21(18) . . . . ?
Co1 N2 C3 C2 41.17(17) . . . . ?
Co1 N2 C5 C6 30.79(16) . . . . ?
Co1 N2 C25 C26 15.43(18) . . . . ?
Co1 N3 C6 N7 -172.14(13) . . . . ?
Co1 N3 C6 C5 9.1(2) . . . . ?
Co1 N3 C9 C8 170.62(15) . . . . ?
Co1 N4 C26 N27 163.92(13) . . . . ?
Co1 N4 C26 C25 -12.6(3) . . . . ?
Co1 N4 C29 C28 -161.04(15) . . . . ?
Co2 N41 C41 C1 -45.68(19) . . . . ?
Co2 N41 C42 C43 -33.25(19) . . . . ?
Co2 N42 C43 C42 -42.97(18) . . . . ?
Co2 N42 C45 C46 -26.09(18) . . . . ?
Co2 N42 C65 C66 -32.07(17) . . . . ?
Co2 N43 C46 N47 -176.53(13) . . . . ?
Co2 N43 C46 C45 1.1(3) . . . . ?
Co2 N43 C49 C48 176.63(16) . . . . ?
Co2 N44 C66 N67 -179.75(14) . . . . ?
Co2 N44 C66 C65 -1.9(2) . . . . ?
Co2 N44 C69 C68 179.60(16) . . . . ?
N1 C1 C41 N41 -152.97(16) . . . . ?
N1 C2 C3 N2 -56.0(2) . . . . ?
N2 C5 C6 N3 -28.9(2) . . . . ?
N2 C5 C6 N7 152.60(19) . . . . ?
N2 C25 C26 N4 -4.1(3) . . . . ?
N2 C25 C26 N27 179.92(18) . . . . ?
N7 C8 C9 N3 0.1(2) . . . . ?
N27 C28 C29 N4 0.1(2) . . . . ?
N41 C42 C43 N42 53.5(2) . . . . ?
N42 C45 C46 N43 18.6(3) . . . . ?
N42 C45 C46 N47 -164.18(19) . . . . ?
N42 C65 C66 N44 25.3(3) . . . . ?
N42 C65 C66 N67 -157.2(2) . . . . ?
N47 C48 C49 N43 -0.2(3) . . . . ?
N67 C68 C69 N44 0.2(3) . . . . ?
C1 N1 C2 C3 166.57(16) . . . . ?
C2 N1 C1 C41 -60.1(2) . . . . ?
C3 N2 C5 C6 145.28(15) . . . . ?
C3 N2 C25 C26 -99.23(18) . . . . ?
C4 N1 C1 C41 -179.69(17) . . . . ?
C4 N1 C2 C3 -75.5(2) . . . . ?
C5 N2 C3 C2 -75.00(19) . . . . ?
C5 N2 C25 C26 133.22(16) . . . . ?
C6 N3 C9 C8 -0.4(2) . . . . ?
C6 N7 C8 C9 0.2(2) . . . . ?
C8 N7 C6 N3 -0.5(2) . . . . ?
C8 N7 C6 C5 178.12(19) . . . . ?
C9 N3 C6 N7 0.5(2) . . . . ?
C9 N3 C6 C5 -178.20(17) . . . . ?
C17 N7 C6 N3 -175.04(19) . . . . ?
C17 N7 C6 C5 3.6(3) . . . . ?
C17 N7 C8 C9 174.91(19) . . . . ?
C25 N2 C3 C2 158.54(16) . . . . ?
C25 N2 C5 C6 -88.00(18) . . . . ?
C26 N4 C29 C28 0.1(2) . . . . ?
C26 N27 C28 C29 -0.3(2) . . . . ?
C28 N27 C26 N4 0.4(2) . . . . ?
C28 N27 C26 C25 176.77(18) . . . . ?
C29 N4 C26 N27 -0.3(2) . . . . ?
C29 N4 C26 C25 -176.84(18) . . . . ?
C37 N27 C26 N4 178.60(18) . . . . ?
C37 N27 C26 C25 -5.0(3) . . . . ?
C37 N27 C28 C29 -178.56(19) . . . . ?
C41 N41 C42 C43 -159.96(16) . . . . ?
C42 N41 C41 C1 78.92(19) . . . . ?
C43 N42 C45 C46 -142.08(17) . . . . ?
C43 N42 C65 C66 81.0(2) . . . . ?
C44 N41 C41 C1 -161.97(16) . . . . ?
C44 N41 C42 C43 82.0(2) . . . . ?
C45 N42 C43 C42 76.4(2) . . . . ?
C45 N42 C65 C66 -152.04(16) . . . . ?
C46 N43 C49 C48 -0.5(3) . . . . ?
C46 N47 C48 C49 0.9(3) . . . . ?
C48 N47 C46 N43 -1.3(2) . . . . ?
C48 N47 C46 C45 -178.7(2) . . . . ?
C49 N43 C46 N47 1.1(2) . . . . ?
C49 N43 C46 C45 178.76(19) . . . . ?
C57 N47 C46 N43 -176.6(2) . . . . ?
C57 N47 C46 C45 5.9(3) . . . . ?
C57 N47 C48 C49 176.4(2) . . . . ?
C65 N42 C43 C42 -158.04(17) . . . . ?
C65 N42 C45 C46 92.26(19) . . . . ?
C66 N44 C69 C68 -0.2(2) . . . . ?
C66 N67 C68 C69 -0.2(3) . . . . ?
C68 N67 C66 N44 0.0(2) . . . . ?
C68 N67 C66 C65 -177.7(2) . . . . ?
C69 N44 C66 N67 0.1(2) . . . . ?
C69 N44 C66 C65 177.98(18) . . . . ?
C77 N67 C66 N44 -178.4(2) . . . . ?
C77 N67 C66 C65 3.9(4) . . . . ?
C77 N67 C68 C69 178.3(2) . . . . ?
